data_8104388
loop_
_publ_author_name
'Somer, M.'
'von Schnering, H.G.'
'Carrillo-Cabrera, W.'
'Peters, K.'

_publ_section_title
;
 Crystal structure of cesium rubidium di-mue-arsenido-bis(arsenidogallate)
;
_journal_name_full 'Zeitschrift fuer Kristallographie (149,1979-)'
_journal_page_first 329
_journal_page_last 330
_journal_volume 201
_journal_year 1992
_chemical_formula_sum 'Cs4.95 Ga2 P4 Rb1.05'
_chemical_name_systematic 'Cs3 (Cs1.95 Rb1.05) (P2 (Ga P)2)'
_space_group_IT_number 61
_symmetry_space_group_name_Hall '-P 2ac 2ab'
_symmetry_space_group_name_H-M 'P b c a'
_cell_angle_alpha 90
_cell_angle_beta 90
_cell_angle_gamma 90
_cell_formula_units_Z 8
_cell_length_a 14.6982
_cell_length_b 25.7417
_cell_length_c 9.5057
_cell_volume 3596.545
_citation_journal_id_ASTM ZEKRDZ
_cod_data_source_file Somer_ZEKRDZ_1992_1499.cif
_cod_data_source_block Cs4.95Ga2P4Rb1.05
_cod_database_code 8104388

loop_
_symmetry_equiv_pos_as_xyz
x,y,z
-x+1/2,-y,z+1/2
x+1/2,-y+1/2,-z
-x,y+1/2,-z+1/2
-x,-y,-z
x-1/2,y,-z-1/2
-x-1/2,y-1/2,z
x,-y-1/2,z-1/2

loop_
_atom_site_label
_atom_site_type_symbol
_atom_site_fract_x
_atom_site_fract_y
_atom_site_fract_z
_atom_site_occupancy
_atom_site_U_iso_or_equiv
Ga1 Ga+3 0.54289 0.34121 0.52847 1 0.0
Cs3 Cs+1 0.53346 0.29442 -0.10071 1 0.0
Ga2 Ga+3 0.87483 0.40106 0.0463 1 0.0
Cs2 Cs+1 0.68535 0.42709 -0.22573 0.641 0.0
Cs1 Cs+1 0.68219 0.32948 0.21385 0.55 0.0
Rb2 Rb+1 0.68535 0.42709 -0.22573 0.359 0.0
Rb3 Rb+1 0.82834 0.27418 -0.14086 0.238 0.0
P3 P-3 0.45384 0.39578 0.67009 1 0.0
Rb1 Rb+1 0.68219 0.32948 0.21385 0.45 0.0
Cs5 Cs+1 0.82834 0.27418 -0.14086 0.762 0.0
Cs6 Cs+1 0.85641 0.4167 0.45799 1 0.0
P4 P-3 0.76371 0.45501 0.11341 1 0.0
P1 P-3 0.95003 0.33539 0.17718 1 0.0
Cs4 Cs+1 0.58939 0.47163 0.35707 1 0.0
P2 P-3 0.67817 0.1955 0.07652 1 0.0
